data_7135382
loop_
_publ_author_name
'Tang, Zhicheng'
'Liu, Mingyang'
'Yang, Xiuran'
'Zhong, Zhuang'
'Liu, Sensheng'
'Zhou, Haifeng'

_publ_section_title
;
 Photochemical HAT-mediated site-selective C(sp<sup>3</sup>)-H
 aminoalkylation of cubanes catalyzed by TBADT.
;
_journal_issue 13
_journal_name_full 'Chemical communications (Cambridge, England)'
_journal_page_first 4059
_journal_page_last 4062
_journal_paper_doi 10.1039/d5cc07169k
_journal_volume 62
_journal_year 2026
_chemical_formula_moiety 'C H Cl3, C28 H27 N O8 S'
_chemical_formula_sum 'C29 H28 Cl3 N O8 S'
_chemical_formula_weight 656.93
_space_group_crystal_system triclinic
_space_group_IT_number 2
_space_group_name_Hall '-P 1'
_space_group_name_H-M_alt 'P -1'
_atom_sites_solution_hydrogens geom
_atom_sites_solution_primary direct
_audit_block_doi 10.5517/ccdc.csd.cc2qdfcy
_audit_creation_date 2025-11-06
_audit_creation_method
;
Olex2 1.5-beta
(compiled 2022.04.07 svn.rca3783a0 for OlexSys, GUI svn.r6439)
;
_audit_update_record
;
2025-12-09 deposited with the CCDC.	2026-01-22 downloaded from the CCDC.
;
_cell_angle_alpha 118.405(2)
_cell_angle_beta 108.271(2)
_cell_angle_gamma 94.0150(10)
_cell_formula_units_Z 2
_cell_length_a 10.9319(2)
_cell_length_b 12.8338(2)
_cell_length_c 13.0162(2)
_cell_measurement_reflns_used 15913
_cell_measurement_temperature 150.00(10)
_cell_measurement_theta_max 72.6240
_cell_measurement_theta_min 4.0100
_cell_volume 1471.87(6)
_computing_cell_refinement 'CrysAlisPro 1.171.43.143a (Rigaku OD, 2024)'
_computing_data_collection 'CrysAlisPro system (CCD 43.143a 64-bit (release 25-10-2024))'
_computing_data_reduction 'CrysAlisPro 1.171.43.143a (Rigaku OD, 2024)'
_computing_molecular_graphics 'Olex2 1.5-beta (Dolomanov et al., 2009)'
_computing_publication_material 'Olex2 1.5-beta (Dolomanov et al., 2009)'
_computing_structure_refinement 'SHELXL 2018/3 (Sheldrick, 2015)'
_computing_structure_solution 'SHELXS  (Sheldrick, 2008)'
_diffrn_ambient_environment N~2~
_diffrn_ambient_temperature 150.00(10)
_diffrn_detector 'Hybrid Pixel Array Detector'
_diffrn_detector_area_resol_mean 10.0000
_diffrn_detector_type 'HyPix-Arc 150'
_diffrn_measured_fraction_theta_full 0.967
_diffrn_measured_fraction_theta_max 0.931
_diffrn_measurement_details
;
List of Runs (angles in degrees, time in seconds):

  # Type    Start    End  Width  t~exp~   \w     \q     \k     \f   Frames
#--------------------------------------------------------------------------
  1  \w     72.00 102.00   0.50    0.05    --   62.31  15.00 150.00   60
  2  \w     60.00  90.00   0.50    0.05    --   62.31  15.00   0.00   60
  3  \w     63.00  90.00   0.50    0.05    --   62.31  15.00 -90.00   54
  4  \w     66.00  94.00   0.50    0.05    --   62.31  15.00-120.00   56
  5  \w     60.00 102.00   0.50    0.05    --   62.31  15.00-150.00   84
  6  \w     72.00 104.00   0.50    0.05    --   71.33  15.00-150.00   64
  7  \w     75.00 100.00   0.50    0.05    --   74.26  15.00 -90.00   50
  8  \w     67.00  93.00   0.50    0.05    --   74.26  15.00 -30.00   52
  9  \w     56.00  81.00   0.50    0.05    --   62.31  15.00  30.00   50
 10  \w     65.00  98.00   0.50    0.05    --   71.33  15.00  60.00   66
 11  \w     60.00 103.00   0.50    0.05    --   62.31  15.00  90.00   86
 12  \w     79.00 107.00   0.50    0.05    --   74.26  15.00 150.00   56
 13  \w     70.00 115.00   0.50    0.05    --   74.26  15.00  90.00   90
 14  \w     74.00  99.00   0.50    0.05    --   74.26  15.00 120.00   50
 15  \w     71.00  96.00   0.50    0.05    --   74.26  15.00  30.00   50
 16  \w     67.00 112.00   0.50    0.05    --   74.26  15.00   0.00   90
 17  \w     54.00 101.00   0.50    0.05    --   62.00  12.00 -44.47   94
 18  \w     78.00 103.00   0.50    0.05    --   74.26  15.00 -60.00   50
 19  \w     71.00 105.00   0.50    0.05    --   74.26  15.00-120.00   68
 20  \w     76.00 103.00   0.50    0.05    --   74.26  15.00-180.00   54
 21  \w     40.00  88.00   0.50    0.05    --   74.26-125.00 -90.00   96
 22  \w     39.00  78.00   0.50    0.05    --   62.31-125.00-120.00   78
 23  \w     25.00  63.00   0.50    0.05    --   62.31-125.00   0.00   76
 24  \w     48.00  78.00   0.50    0.05    --   62.31-125.00 -30.00   60
 25  \w     29.00  59.00   0.50    0.05    --   62.31-125.00  30.00   60
 26  \w     37.00  62.00   0.50    0.05    --   71.33-126.00  46.00   50
 27  \w     59.00  91.00   0.50    0.05    --   74.26-126.00  46.00   64
 28  \w     26.00  78.00   0.50    0.05    --   62.31-125.00 120.00  104
 29  \w     27.00  69.00   0.50    0.05    --   62.31-125.00  90.00   84
 30  \w     58.00  85.00   0.50    0.05    --   71.33-125.00  30.00   54
 31  \w     27.00  79.00   0.50    0.05    --   62.31-126.00  46.00  104
 32  \w     35.00  82.00   0.50    0.05    --   71.33-125.00 150.00   94
 33  \w     31.00  77.00   0.50    0.05    --   62.31-125.00 -60.00   92
 34  \w     52.00  87.00   0.50    0.05    --   71.33-125.00-120.00   70
 35  \w     25.00  76.00   0.50    0.05    --   62.31-125.00-180.00  102
 36  \w     54.00  80.00   0.50    0.05    --   71.33-125.00-180.00   52
 37  \w     44.00  81.00   0.50    0.05    --   71.33-125.00 -60.00   74
 38  \w     65.00  90.00   0.50    0.05    --   74.26-125.00-180.00   50
 39  \w     65.00  90.00   0.50    0.05    --   74.26-125.00 -60.00   50
 40  \w     42.00  90.00   0.50    0.05    --   74.26-125.00-150.00   96
 41  \w     43.00  90.00   0.50    0.05    --   74.26-125.00  60.00   94
 42  \w     53.00  87.00   0.50    0.05    --   71.33-125.00  90.00   68
 43  \w     39.00  90.00   0.50    0.05    --   74.26-125.00 120.00  102
 44  \w     61.00  86.00   0.50    0.05    --   74.26-125.00 150.00   50
 45  \w     64.00  89.00   0.50    0.05    --   74.26-125.00  90.00   50
 46  \w     41.00  90.00   0.50    0.05    --   74.26-125.00   0.00   98
 47  \w     53.00  90.00   0.50    0.05    --   74.26-125.00 -30.00   74
 48  \w     65.00  90.00   0.50    0.05    --   74.26-125.00-120.00   50
;
_diffrn_measurement_device 'four-circle diffractometer'
_diffrn_measurement_device_type 'ROD, Synergy Custom system, HyPix-Arc 150'
_diffrn_measurement_method '\w scans'
_diffrn_orient_matrix_type 'CrysAlisPro convention (1999,Acta A55,543-557)'
_diffrn_orient_matrix_UB_11 0.0329311000
_diffrn_orient_matrix_UB_12 0.0127939000
_diffrn_orient_matrix_UB_13 -0.1008636000
_diffrn_orient_matrix_UB_21 0.0474663000
_diffrn_orient_matrix_UB_22 0.1405093000
_diffrn_orient_matrix_UB_23 0.0904890000
_diffrn_orient_matrix_UB_31 0.1425318000
_diffrn_orient_matrix_UB_32 -0.0097090000
_diffrn_orient_matrix_UB_33 0.0556451000
_diffrn_radiation_monochromator mirror
_diffrn_radiation_probe x-ray
_diffrn_radiation_type 'Cu K\a'
_diffrn_radiation_wavelength 1.54184
_diffrn_reflns_av_R_equivalents 0.0257
_diffrn_reflns_av_unetI/netI 0.0166
_diffrn_reflns_Laue_measured_fraction_full 0.967
_diffrn_reflns_Laue_measured_fraction_max 0.931
_diffrn_reflns_limit_h_max 13
_diffrn_reflns_limit_h_min -11
_diffrn_reflns_limit_k_max 15
_diffrn_reflns_limit_k_min -15
_diffrn_reflns_limit_l_max 15
_diffrn_reflns_limit_l_min -16
_diffrn_reflns_number 19887
_diffrn_reflns_point_group_measured_fraction_full 0.967
_diffrn_reflns_point_group_measured_fraction_max 0.931
_diffrn_reflns_theta_full 67.684
_diffrn_reflns_theta_max 73.334
_diffrn_reflns_theta_min 4.027
_diffrn_source 'Rotating-anode X-ray tube'
_diffrn_source_type 'Rigaku (Cu) X-ray Source'
_exptl_absorpt_coefficient_mu 3.930
_exptl_absorpt_correction_T_max 1.00000
_exptl_absorpt_correction_T_min 0.63258
_exptl_absorpt_correction_type multi-scan
_exptl_absorpt_process_details
;
CrysAlisPro 1.171.43.143a (Rigaku Oxford Diffraction, 2024)
Empirical absorption correction using spherical harmonics,
implemented in SCALE3 ABSPACK scaling algorithm.
;
_exptl_crystal_colour 'clear light colourless'
_exptl_crystal_density_diffrn 1.482
_exptl_crystal_description block
_exptl_crystal_F_000 680
_exptl_crystal_size_max 0.14
_exptl_crystal_size_mid 0.12
_exptl_crystal_size_min 0.11
_refine_diff_density_max 1.317
_refine_diff_density_min -1.018
_refine_diff_density_rms 0.071
_refine_ls_extinction_method none
_refine_ls_goodness_of_fit_ref 1.066
_refine_ls_hydrogen_treatment constr
_refine_ls_matrix_type full
_refine_ls_number_parameters 383
_refine_ls_number_reflns 5513
_refine_ls_number_restraints 0
_refine_ls_restrained_S_all 1.066
_refine_ls_R_factor_all 0.0513
_refine_ls_R_factor_gt 0.0505
_refine_ls_shift/su_max 0.001
_refine_ls_shift/su_mean 0.000
_refine_ls_structure_factor_coef Fsqd
_refine_ls_weighting_details 'w=1/[\s^2^(Fo^2^)+(0.0776P)^2^+1.5588P] where P=(Fo^2^+2Fc^2^)/3'
_refine_ls_weighting_scheme calc
_refine_ls_wR_factor_gt 0.1368
_refine_ls_wR_factor_ref 0.1376
_reflns_Friedel_coverage 0.000
_reflns_number_gt 5313
_reflns_number_total 5513
_reflns_threshold_expression 'I > 2\s(I)'
_cod_data_source_file d5cc07169k2.cif
_cod_data_source_block 8421133_so2
_cod_original_cell_volume 1471.87(5)
_cod_database_code 7135382
_shelx_shelxl_version_number 2018/3
_chemical_oxdiff_formula 'C H O N S'
_shelx_space_group_comment
;
The symmetry employed for this shelxl refinement is uniquely defined
by the following loop, which should always be used as a source of
symmetry information in preference to the above space-group names.
They are only intended as comments.
;
_olex2_refinement_description
;
1. Fixed Uiso
 At 1.2 times of:
  All C(H) groups, All N(H) groups
 At 1.5 times of:
  All C(H,H,H) groups
2.a Ternary CH refined with riding coordinates:
 C40(H40), C3(H3), C4(H4), C6(H6), C7(H7), C12(H12), C13(H13)
2.b Aromatic/amide H refined with riding coordinates:
 N1(H1), C23(H23), C24(H24), C26(H26), C27(H27), C33(H33), C34(H34), C36(H36),
 C37(H37)
2.c Idealised Me refined as rotating group:
 C16(H16A,H16B,H16C), C20(H20A,H20B,H20C), C30(H30A,H30B,H30C), C38(H38A,H38B,
 H38C)
;
_olex2_submission_special_instructions 'No special instructions were received'
_oxdiff_exptl_absorpt_empirical_details
;
Empirical correction (ABSPACK) includes:
- Absorption correction using spherical harmonics
- Frame scaling
;
_oxdiff_exptl_absorpt_empirical_full_max 1.397
_oxdiff_exptl_absorpt_empirical_full_min 0.660

loop_
_space_group_symop_operation_xyz
'x, y, z'
'-x, -y, -z'

loop_
_atom_site_label
_atom_site_type_symbol
_atom_site_fract_x
_atom_site_fract_y
_atom_site_fract_z
_atom_site_U_iso_or_equiv
_atom_site_adp_type
_atom_site_occupancy
_atom_site_site_symmetry_order
_atom_site_calc_flag
_atom_site_refinement_flags_posn
_atom_site_refinement_flags_adp
_atom_site_refinement_flags_occupancy
_atom_site_disorder_assembly
_atom_site_disorder_group
Cl1 Cl 0.33086(7) 1.25246(8) 0.93551(8) 0.0502(2) Uani 1 1 d . . . . .
Cl2 Cl 0.06184(8) 1.10400(7) 0.75645(7) 0.0539(2) Uani 1 1 d . . . . .
Cl3 Cl 0.16137(8) 1.14119(6) 1.00835(7) 0.04501(19) Uani 1 1 d . . . . .
C40 C 0.2024(3) 1.1242(3) 0.8816(3) 0.0423(7) Uani 1 1 d . . . . .
H40 H 0.236266 1.049306 0.849649 0.051 Uiso 1 1 calc R U . . .
S1 S 0.21620(5) 0.53834(4) 0.52045(5) 0.01941(14) Uani 1 1 d . . . . .
O1 O 0.21318(19) 0.86530(17) 0.84023(19) 0.0382(4) Uani 1 1 d . . . . .
O2 O 0.41048(17) 0.81905(15) 0.87809(16) 0.0289(4) Uani 1 1 d . . . . .
O3 O 0.10006(16) 0.55861(14) 0.44927(14) 0.0240(3) Uani 1 1 d . . . . .
O4 O 0.34414(16) 0.62073(14) 0.57295(15) 0.0257(3) Uani 1 1 d . . . . .
O5 O 0.26445(17) 0.54471(16) 1.16067(15) 0.0306(4) Uani 1 1 d . . . . .
O6 O 0.08361(17) 0.40374(15) 0.98786(16) 0.0311(4) Uani 1 1 d . . . . .
O7 O 0.4162(3) 0.0064(2) 0.6276(2) 0.0673(8) Uani 1 1 d . . . . .
O8 O 0.2102(2) -0.05785(17) 0.4772(2) 0.0498(5) Uani 1 1 d . . . . .
N1 N 0.18553(18) 0.54336(16) 0.63700(16) 0.0206(4) Uani 1 1 d . . . . .
H1 H 0.109093 0.555192 0.642928 0.025 Uiso 1 1 calc R U . . .
C1 C 0.2542(2) 0.58999(19) 0.8501(2) 0.0213(4) Uani 1 1 d . . . . .
C2 C 0.2536(2) 0.72986(19) 0.9180(2) 0.0226(4) Uani 1 1 d . . . . .
C3 C 0.1208(2) 0.6966(2) 0.9295(2) 0.0236(4) Uani 1 1 d . . . . .
H3 H 0.042087 0.729759 0.910842 0.028 Uiso 1 1 calc R U . . .
C4 C 0.2021(2) 0.7125(2) 1.0606(2) 0.0231(4) Uani 1 1 d . . . . .
H4 H 0.183097 0.757501 1.138630 0.028 Uiso 1 1 calc R U . . .
C5 C 0.1995(2) 0.57315(19) 0.9920(2) 0.0215(4) Uani 1 1 d . . . . .
C6 C 0.3351(2) 0.60637(19) 0.9815(2) 0.0212(4) Uani 1 1 d . . . . .
H6 H 0.413428 0.572915 1.000701 0.025 Uiso 1 1 calc R U . . .
C7 C 0.2844(2) 0.52829(19) 0.7328(2) 0.0209(4) Uani 1 1 d . . . . .
H7 H 0.374641 0.574975 0.753686 0.025 Uiso 1 1 calc R U . . .
C12 C 0.3366(2) 0.74561(19) 1.0500(2) 0.0229(4) Uani 1 1 d . . . . .
H12 H 0.416040 0.815101 1.119527 0.028 Uiso 1 1 calc R U . . .
C13 C 0.1194(2) 0.5565(2) 0.8608(2) 0.0226(4) Uani 1 1 d . . . . .
H13 H 0.039933 0.487018 0.791154 0.027 Uiso 1 1 calc R U . . .
C14 C 0.2863(2) 0.81217(19) 0.8745(2) 0.0230(4) Uani 1 1 d . . . . .
C16 C 0.4533(3) 0.8913(2) 0.8319(3) 0.0363(6) Uani 1 1 d . . . . .
H16A H 0.393598 0.857243 0.743042 0.054 Uiso 1 1 calc R U . . .
H16B H 0.544672 0.889495 0.837773 0.054 Uiso 1 1 calc R U . . .
H16C H 0.450822 0.976327 0.883539 0.054 Uiso 1 1 calc R U . . .
C18 C 0.1723(2) 0.4953(2) 1.0415(2) 0.0229(4) Uani 1 1 d . . . . .
C20 C 0.2545(3) 0.4817(3) 1.2259(2) 0.0338(5) Uani 1 1 d . . . . .
H20A H 0.276632 0.403176 1.185530 0.051 Uiso 1 1 calc R U . . .
H20B H 0.163267 0.466813 1.221272 0.051 Uiso 1 1 calc R U . . .
H20C H 0.316972 0.532433 1.315149 0.051 Uiso 1 1 calc R U . . .
C22 C 0.2885(2) 0.39597(19) 0.69035(19) 0.0212(4) Uani 1 1 d . . . . .
C23 C 0.1735(2) 0.2983(2) 0.6122(2) 0.0256(5) Uani 1 1 d . . . . .
H23 H 0.088849 0.313601 0.586004 0.031 Uiso 1 1 calc R U . . .
C24 C 0.1828(3) 0.1788(2) 0.5726(2) 0.0296(5) Uani 1 1 d . . . . .
H24 H 0.104443 0.112515 0.518033 0.036 Uiso 1 1 calc R U . . .
C25 C 0.3052(3) 0.1555(2) 0.6121(2) 0.0300(5) Uani 1 1 d . . . . .
C26 C 0.4197(3) 0.2529(2) 0.6917(2) 0.0289(5) Uani 1 1 d . . . . .
H26 H 0.503969 0.237630 0.719651 0.035 Uiso 1 1 calc R U . . .
C27 C 0.4111(2) 0.3719(2) 0.7301(2) 0.0256(5) Uani 1 1 d . . . . .
H27 H 0.489663 0.437884 0.784256 0.031 Uiso 1 1 calc R U . . .
C28 C 0.3191(3) 0.0291(2) 0.5754(3) 0.0414(7) Uani 1 1 d . . . . .
C30 C 0.2159(5) -0.1837(3) 0.4355(4) 0.0753(12) Uani 1 1 d . . . . .
H30A H 0.136937 -0.239869 0.357665 0.113 Uiso 1 1 calc R U . . .
H30B H 0.217903 -0.200178 0.502140 0.113 Uiso 1 1 calc R U . . .
H30C H 0.296570 -0.196039 0.418561 0.113 Uiso 1 1 calc R U . . .
C32 C 0.2262(2) 0.38876(19) 0.42404(19) 0.0207(4) Uani 1 1 d . . . . .
C33 C 0.3497(2) 0.3629(2) 0.4464(2) 0.0249(5) Uani 1 1 d . . . . .
H33 H 0.429031 0.426978 0.506332 0.030 Uiso 1 1 calc R U . . .
C34 C 0.3559(2) 0.2423(2) 0.3801(2) 0.0280(5) Uani 1 1 d . . . . .
H34 H 0.440067 0.223915 0.395461 0.034 Uiso 1 1 calc R U . . .
C35 C 0.2402(3) 0.1477(2) 0.2913(2) 0.0283(5) Uani 1 1 d . . . . .
C36 C 0.1175(2) 0.1762(2) 0.2685(2) 0.0271(5) Uani 1 1 d . . . . .
H36 H 0.038347 0.112568 0.206614 0.033 Uiso 1 1 calc R U . . .
C37 C 0.1094(2) 0.2959(2) 0.3349(2) 0.0229(4) Uani 1 1 d . . . . .
H37 H 0.025283 0.314391 0.319710 0.027 Uiso 1 1 calc R U . . .
C38 C 0.2470(3) 0.0165(2) 0.2227(3) 0.0403(6) Uani 1 1 d . . . . .
H38A H 0.185557 -0.034276 0.232309 0.060 Uiso 1 1 calc R U . . .
H38B H 0.338252 0.011855 0.258899 0.060 Uiso 1 1 calc R U . . .
H38C H 0.221697 -0.013524 0.132252 0.060 Uiso 1 1 calc R U . . .

loop_
_atom_site_aniso_label
_atom_site_aniso_U_11
_atom_site_aniso_U_22
_atom_site_aniso_U_33
_atom_site_aniso_U_23
_atom_site_aniso_U_13
_atom_site_aniso_U_12
Cl1 0.0397(4) 0.0640(5) 0.0585(5) 0.0367(4) 0.0264(3) 0.0104(3)
Cl2 0.0628(5) 0.0540(4) 0.0424(4) 0.0279(4) 0.0174(3) -0.0022(3)
Cl3 0.0682(5) 0.0423(4) 0.0420(4) 0.0265(3) 0.0348(3) 0.0169(3)
C40 0.0631(19) 0.0405(15) 0.0456(16) 0.0283(13) 0.0369(15) 0.0202(13)
S1 0.0242(3) 0.0198(3) 0.0174(2) 0.0112(2) 0.0099(2) 0.00432(19)
O1 0.0398(10) 0.0389(10) 0.0554(12) 0.0363(10) 0.0216(9) 0.0160(8)
O2 0.0308(9) 0.0306(9) 0.0351(9) 0.0219(8) 0.0174(7) 0.0059(7)
O3 0.0277(8) 0.0260(8) 0.0237(8) 0.0163(7) 0.0112(6) 0.0080(6)
O4 0.0268(8) 0.0242(8) 0.0252(8) 0.0128(7) 0.0110(6) 0.0000(6)
O5 0.0335(9) 0.0369(9) 0.0245(8) 0.0216(7) 0.0083(7) -0.0001(7)
O6 0.0338(9) 0.0265(8) 0.0347(9) 0.0192(7) 0.0118(7) 0.0020(7)
O7 0.0765(17) 0.0363(12) 0.0681(16) 0.0286(12) 0.0004(13) 0.0226(11)
O8 0.0674(14) 0.0227(9) 0.0481(12) 0.0177(9) 0.0115(10) 0.0092(9)
N1 0.0231(9) 0.0270(9) 0.0194(8) 0.0150(7) 0.0122(7) 0.0091(7)
C1 0.0259(11) 0.0207(10) 0.0207(10) 0.0123(9) 0.0109(9) 0.0056(8)
C2 0.0282(12) 0.0214(10) 0.0202(10) 0.0120(9) 0.0105(9) 0.0044(8)
C3 0.0274(12) 0.0257(11) 0.0231(11) 0.0146(9) 0.0133(9) 0.0076(9)
C4 0.0312(12) 0.0224(10) 0.0207(10) 0.0124(9) 0.0141(9) 0.0082(8)
C5 0.0261(11) 0.0217(10) 0.0202(10) 0.0123(9) 0.0113(8) 0.0057(8)
C6 0.0251(11) 0.0234(10) 0.0186(10) 0.0129(8) 0.0100(8) 0.0052(8)
C7 0.0243(11) 0.0219(10) 0.0189(10) 0.0124(8) 0.0091(8) 0.0044(8)
C12 0.0296(12) 0.0218(10) 0.0183(10) 0.0106(9) 0.0110(9) 0.0044(8)
C13 0.0261(11) 0.0243(11) 0.0206(10) 0.0134(9) 0.0109(9) 0.0046(8)
C14 0.0294(12) 0.0203(10) 0.0188(10) 0.0094(8) 0.0106(9) 0.0045(8)
C16 0.0473(15) 0.0330(13) 0.0371(13) 0.0210(11) 0.0242(12) 0.0027(11)
C18 0.0276(12) 0.0248(11) 0.0226(10) 0.0148(9) 0.0133(9) 0.0083(9)
C20 0.0391(14) 0.0451(14) 0.0314(12) 0.0294(12) 0.0155(11) 0.0090(11)
C22 0.0284(12) 0.0226(10) 0.0175(10) 0.0126(8) 0.0116(9) 0.0065(8)
C23 0.0275(12) 0.0269(11) 0.0254(11) 0.0164(9) 0.0099(9) 0.0053(9)
C24 0.0381(14) 0.0256(11) 0.0245(11) 0.0145(10) 0.0106(10) 0.0030(9)
C25 0.0447(15) 0.0260(12) 0.0255(11) 0.0177(10) 0.0141(10) 0.0105(10)
C26 0.0336(13) 0.0324(12) 0.0269(11) 0.0198(10) 0.0113(10) 0.0128(10)
C27 0.0288(12) 0.0283(11) 0.0224(11) 0.0154(9) 0.0102(9) 0.0062(9)
C28 0.0567(18) 0.0278(13) 0.0364(14) 0.0184(12) 0.0118(13) 0.0115(12)
C30 0.098(3) 0.0230(15) 0.078(3) 0.0217(16) 0.013(2) 0.0129(16)
C32 0.0265(11) 0.0223(10) 0.0182(10) 0.0128(8) 0.0113(8) 0.0054(8)
C33 0.0260(12) 0.0287(11) 0.0233(11) 0.0152(9) 0.0116(9) 0.0048(9)
C34 0.0298(12) 0.0303(12) 0.0329(12) 0.0186(10) 0.0187(10) 0.0122(9)
C35 0.0395(14) 0.0250(11) 0.0303(12) 0.0165(10) 0.0217(10) 0.0099(9)
C36 0.0331(13) 0.0244(11) 0.0244(11) 0.0125(9) 0.0133(10) 0.0035(9)
C37 0.0254(11) 0.0249(11) 0.0206(10) 0.0129(9) 0.0101(9) 0.0066(8)
C38 0.0517(17) 0.0265(13) 0.0516(16) 0.0195(12) 0.0313(14) 0.0150(11)

loop_
_atom_type_symbol
_atom_type_description
_atom_type_scat_dispersion_real
_atom_type_scat_dispersion_imag
_atom_type_scat_source
C C 0.0181 0.0091 'International Tables Vol C Tables 4.2.6.8 and 6.1.1.4'
H H 0.0000 0.0000 'International Tables Vol C Tables 4.2.6.8 and 6.1.1.4'
Cl Cl 0.3639 0.7018 'International Tables Vol C Tables 4.2.6.8 and 6.1.1.4'
N N 0.0311 0.0180 'International Tables Vol C Tables 4.2.6.8 and 6.1.1.4'
O O 0.0492 0.0322 'International Tables Vol C Tables 4.2.6.8 and 6.1.1.4'
S S 0.3331 0.5567 'International Tables Vol C Tables 4.2.6.8 and 6.1.1.4'

loop_
_geom_angle_atom_site_label_1
_geom_angle_atom_site_label_2
_geom_angle_atom_site_label_3
_geom_angle
_geom_angle_site_symmetry_1
_geom_angle_site_symmetry_3
_geom_angle_publ_flag
Cl1 C40 H40 108.2 . . ?
Cl2 C40 Cl1 110.96(15) . . ?
Cl2 C40 Cl3 110.97(17) . . ?
Cl2 C40 H40 108.2 . . ?
Cl3 C40 Cl1 110.17(17) . . ?
Cl3 C40 H40 108.2 . . ?
O3 S1 N1 104.94(9) . . ?
O3 S1 C32 108.55(10) . . ?
O4 S1 O3 119.19(9) . . ?
O4 S1 N1 108.10(9) . . ?
O4 S1 C32 107.88(10) . . ?
N1 S1 C32 107.68(9) . . ?
C14 O2 C16 116.15(19) . . ?
C18 O5 C20 116.96(18) . . ?
C28 O8 C30 115.7(3) . . ?
S1 N1 H1 119.6 . . ?
C7 N1 S1 120.73(14) . . ?
C7 N1 H1 119.6 . . ?
C6 C1 C2 90.41(16) . . ?
C6 C1 C13 90.43(15) . . ?
C7 C1 C2 122.34(17) . . ?
C7 C1 C6 126.50(19) . . ?
C7 C1 C13 126.55(18) . . ?
C13 C1 C2 89.60(16) . . ?
C3 C2 C1 90.29(16) . . ?
C3 C2 C12 90.57(16) . . ?
C12 C2 C1 89.13(16) . . ?
C14 C2 C1 123.23(18) . . ?
C14 C2 C3 127.33(19) . . ?
C14 C2 C12 125.13(19) . . ?
C2 C3 H3 125.3 . . ?
C2 C3 C4 89.83(16) . . ?
C2 C3 C13 90.32(16) . . ?
C4 C3 H3 125.3 . . ?
C4 C3 C13 89.82(16) . . ?
C13 C3 H3 125.3 . . ?
C3 C4 H4 125.0 . . ?
C3 C4 C5 90.00(16) . . ?
C3 C4 C12 90.73(16) . . ?
C5 C4 H4 125.0 . . ?
C5 C4 C12 90.46(16) . . ?
C12 C4 H4 125.0 . . ?
C4 C5 C6 89.60(16) . . ?
C13 C5 C4 90.41(16) . . ?
C13 C5 C6 90.49(15) . . ?
C18 C5 C4 121.90(18) . . ?
C18 C5 C6 125.30(19) . . ?
C18 C5 C13 128.08(19) . . ?
C1 C6 C5 89.34(16) . . ?
C1 C6 H6 125.4 . . ?
C1 C6 C12 90.10(16) . . ?
C5 C6 H6 125.4 . . ?
C12 C6 C5 90.03(16) . . ?
C12 C6 H6 125.4 . . ?
N1 C7 C1 105.97(17) . . ?
N1 C7 H7 107.7 . . ?
N1 C7 C22 114.79(17) . . ?
C1 C7 H7 107.7 . . ?
C1 C7 C22 112.58(17) . . ?
C22 C7 H7 107.7 . . ?
C2 C12 H12 125.5 . . ?
C4 C12 C2 88.87(16) . . ?
C4 C12 C6 89.92(16) . . ?
C4 C12 H12 125.5 . . ?
C6 C12 C2 90.36(15) . . ?
C6 C12 H12 125.5 . . ?
C1 C13 C3 89.79(16) . . ?
C1 C13 H13 125.4 . . ?
C3 C13 H13 125.4 . . ?
C5 C13 C1 89.75(16) . . ?
C5 C13 C3 89.77(16) . . ?
C5 C13 H13 125.4 . . ?
O1 C14 O2 124.0(2) . . ?
O1 C14 C2 125.8(2) . . ?
O2 C14 C2 110.18(19) . . ?
O2 C16 H16A 109.5 . . ?
O2 C16 H16B 109.5 . . ?
O2 C16 H16C 109.5 . . ?
H16A C16 H16B 109.5 . . ?
H16A C16 H16C 109.5 . . ?
H16B C16 H16C 109.5 . . ?
O5 C18 C5 108.53(18) . . ?
O6 C18 O5 124.1(2) . . ?
O6 C18 C5 127.4(2) . . ?
O5 C20 H20A 109.5 . . ?
O5 C20 H20B 109.5 . . ?
O5 C20 H20C 109.5 . . ?
H20A C20 H20B 109.5 . . ?
H20A C20 H20C 109.5 . . ?
H20B C20 H20C 109.5 . . ?
C23 C22 C7 122.2(2) . . ?
C27 C22 C7 118.7(2) . . ?
C27 C22 C23 119.0(2) . . ?
C22 C23 H23 119.9 . . ?
C24 C23 C22 120.1(2) . . ?
C24 C23 H23 119.9 . . ?
C23 C24 H24 119.7 . . ?
C25 C24 C23 120.5(2) . . ?
C25 C24 H24 119.7 . . ?
C24 C25 C26 119.5(2) . . ?
C24 C25 C28 122.3(2) . . ?
C26 C25 C28 118.2(2) . . ?
C25 C26 H26 119.9 . . ?
C27 C26 C25 120.2(2) . . ?
C27 C26 H26 119.9 . . ?
C22 C27 H27 119.7 . . ?
C26 C27 C22 120.7(2) . . ?
C26 C27 H27 119.7 . . ?
O7 C28 O8 123.3(2) . . ?
O7 C28 C25 124.4(3) . . ?
O8 C28 C25 112.3(2) . . ?
O8 C30 H30A 109.5 . . ?
O8 C30 H30B 109.5 . . ?
O8 C30 H30C 109.5 . . ?
H30A C30 H30B 109.5 . . ?
H30A C30 H30C 109.5 . . ?
H30B C30 H30C 109.5 . . ?
C33 C32 S1 119.21(17) . . ?
C33 C32 C37 120.9(2) . . ?
C37 C32 S1 119.58(17) . . ?
C32 C33 H33 120.4 . . ?
C34 C33 C32 119.2(2) . . ?
C34 C33 H33 120.4 . . ?
C33 C34 H34 119.5 . . ?
C33 C34 C35 120.9(2) . . ?
C35 C34 H34 119.5 . . ?
C34 C35 C36 118.9(2) . . ?
C34 C35 C38 120.7(2) . . ?
C36 C35 C38 120.4(2) . . ?
C35 C36 H36 119.5 . . ?
C37 C36 C35 120.9(2) . . ?
C37 C36 H36 119.5 . . ?
C32 C37 H37 120.4 . . ?
C36 C37 C32 119.1(2) . . ?
C36 C37 H37 120.4 . . ?
C35 C38 H38A 109.5 . . ?
C35 C38 H38B 109.5 . . ?
C35 C38 H38C 109.5 . . ?
H38A C38 H38B 109.5 . . ?
H38A C38 H38C 109.5 . . ?
H38B C38 H38C 109.5 . . ?

loop_
_geom_bond_atom_site_label_1
_geom_bond_atom_site_label_2
_geom_bond_distance
_geom_bond_site_symmetry_2
_geom_bond_publ_flag
Cl1 C40 1.771(3) . ?
Cl2 C40 1.748(3) . ?
Cl3 C40 1.762(3) . ?
C40 H40 1.0000 . ?
S1 O3 1.4408(16) . ?
S1 O4 1.4308(16) . ?
S1 N1 1.6269(17) . ?
S1 C32 1.759(2) . ?
O1 C14 1.202(3) . ?
O2 C14 1.339(3) . ?
O2 C16 1.445(3) . ?
O5 C18 1.348(3) . ?
O5 C20 1.444(3) . ?
O6 C18 1.202(3) . ?
O7 C28 1.205(4) . ?
O8 C28 1.341(4) . ?
O8 C30 1.452(3) . ?
N1 H1 0.8800 . ?
N1 C7 1.475(3) . ?
C1 C2 1.581(3) . ?
C1 C6 1.561(3) . ?
C1 C7 1.506(3) . ?
C1 C13 1.573(3) . ?
C2 C3 1.556(3) . ?
C2 C12 1.575(3) . ?
C2 C14 1.486(3) . ?
C3 H3 1.0000 . ?
C3 C4 1.560(3) . ?
C3 C13 1.578(3) . ?
C4 H4 1.0000 . ?
C4 C5 1.567(3) . ?
C4 C12 1.567(3) . ?
C5 C6 1.577(3) . ?
C5 C13 1.555(3) . ?
C5 C18 1.481(3) . ?
C6 H6 1.0000 . ?
C6 C12 1.568(3) . ?
C7 H7 1.0000 . ?
C7 C22 1.524(3) . ?
C12 H12 1.0000 . ?
C13 H13 1.0000 . ?
C16 H16A 0.9800 . ?
C16 H16B 0.9800 . ?
C16 H16C 0.9800 . ?
C20 H20A 0.9800 . ?
C20 H20B 0.9800 . ?
C20 H20C 0.9800 . ?
C22 C23 1.396(3) . ?
C22 C27 1.391(3) . ?
C23 H23 0.9500 . ?
C23 C24 1.390(3) . ?
C24 H24 0.9500 . ?
C24 C25 1.384(4) . ?
C25 C26 1.393(4) . ?
C25 C28 1.492(3) . ?
C26 H26 0.9500 . ?
C26 C27 1.384(3) . ?
C27 H27 0.9500 . ?
C30 H30A 0.9800 . ?
C30 H30B 0.9800 . ?
C30 H30C 0.9800 . ?
C32 C33 1.388(3) . ?
C32 C37 1.392(3) . ?
C33 H33 0.9500 . ?
C33 C34 1.388(3) . ?
C34 H34 0.9500 . ?
C34 C35 1.394(3) . ?
C35 C36 1.394(4) . ?
C35 C38 1.505(3) . ?
C36 H36 0.9500 . ?
C36 C37 1.386(3) . ?
C37 H37 0.9500 . ?
C38 H38A 0.9800 . ?
C38 H38B 0.9800 . ?
C38 H38C 0.9800 . ?

loop_
_geom_torsion_atom_site_label_1
_geom_torsion_atom_site_label_2
_geom_torsion_atom_site_label_3
_geom_torsion_atom_site_label_4
_geom_torsion
_geom_torsion_site_symmetry_1
_geom_torsion_site_symmetry_2
_geom_torsion_site_symmetry_3
_geom_torsion_site_symmetry_4
_geom_torsion_publ_flag
S1 N1 C7 C1 156.14(14) . . . . ?
S1 N1 C7 C22 -79.0(2) . . . . ?
S1 C32 C33 C34 172.81(16) . . . . ?
S1 C32 C37 C36 -173.49(16) . . . . ?
O3 S1 N1 C7 -178.95(15) . . . . ?
O3 S1 C32 C33 154.07(16) . . . . ?
O3 S1 C32 C37 -31.94(19) . . . . ?
O4 S1 N1 C7 -50.76(18) . . . . ?
O4 S1 C32 C33 23.62(19) . . . . ?
O4 S1 C32 C37 -162.39(16) . . . . ?
N1 S1 C32 C33 -92.83(18) . . . . ?
N1 S1 C32 C37 81.16(18) . . . . ?
N1 C7 C22 C23 -35.9(3) . . . . ?
N1 C7 C22 C27 143.56(19) . . . . ?
C1 C2 C3 C4 89.36(16) . . . . ?
C1 C2 C3 C13 -0.45(16) . . . . ?
C1 C2 C12 C4 -90.51(16) . . . . ?
C1 C2 C12 C6 -0.60(15) . . . . ?
C1 C2 C14 O1 119.8(3) . . . . ?
C1 C2 C14 O2 -59.9(3) . . . . ?
C1 C6 C12 C2 0.61(16) . . . . ?
C1 C6 C12 C4 89.47(16) . . . . ?
C1 C7 C22 C23 85.5(2) . . . . ?
C1 C7 C22 C27 -95.1(2) . . . . ?
C2 C1 C6 C5 89.42(15) . . . . ?
C2 C1 C6 C12 -0.60(16) . . . . ?
C2 C1 C7 N1 -57.7(2) . . . . ?
C2 C1 C7 C22 176.02(19) . . . . ?
C2 C1 C13 C3 -0.45(15) . . . . ?
C2 C1 C13 C5 -90.22(16) . . . . ?
C2 C3 C4 C5 -90.69(16) . . . . ?
C2 C3 C4 C12 -0.23(16) . . . . ?
C2 C3 C13 C1 0.46(16) . . . . ?
C2 C3 C13 C5 90.20(16) . . . . ?
C3 C2 C12 C4 -0.23(16) . . . . ?
C3 C2 C12 C6 89.69(16) . . . . ?
C3 C2 C14 O1 -0.7(4) . . . . ?
C3 C2 C14 O2 179.61(19) . . . . ?
C3 C4 C5 C6 90.86(16) . . . . ?
C3 C4 C5 C13 0.38(16) . . . . ?
C3 C4 C5 C18 -136.6(2) . . . . ?
C3 C4 C12 C2 0.23(16) . . . . ?
C3 C4 C12 C6 -90.14(16) . . . . ?
C4 C3 C13 C1 -89.37(16) . . . . ?
C4 C3 C13 C5 0.37(16) . . . . ?
C4 C5 C6 C1 -90.22(16) . . . . ?
C4 C5 C6 C12 -0.13(15) . . . . ?
C4 C5 C13 C1 89.42(16) . . . . ?
C4 C5 C13 C3 -0.37(16) . . . . ?
C4 C5 C18 O5 -58.5(3) . . . . ?
C4 C5 C18 O6 121.0(3) . . . . ?
C5 C4 C12 C2 90.23(16) . . . . ?
C5 C4 C12 C6 -0.13(16) . . . . ?
C5 C6 C12 C2 -88.74(16) . . . . ?
C5 C6 C12 C4 0.13(15) . . . . ?
C6 C1 C2 C3 -89.97(16) . . . . ?
C6 C1 C2 C12 0.60(16) . . . . ?
C6 C1 C2 C14 133.3(2) . . . . ?
C6 C1 C7 N1 -176.34(18) . . . . ?
C6 C1 C7 C22 57.4(3) . . . . ?
C6 C1 C13 C3 89.95(16) . . . . ?
C6 C1 C13 C5 0.19(16) . . . . ?
C6 C5 C13 C1 -0.18(16) . . . . ?
C6 C5 C13 C3 -89.97(16) . . . . ?
C6 C5 C18 O5 57.0(3) . . . . ?
C6 C5 C18 O6 -123.5(3) . . . . ?
C7 C1 C2 C3 134.9(2) . . . . ?
C7 C1 C2 C12 -134.5(2) . . . . ?
C7 C1 C2 C14 -1.8(3) . . . . ?
C7 C1 C6 C5 -138.5(2) . . . . ?
C7 C1 C6 C12 131.5(2) . . . . ?
C7 C1 C13 C3 -131.8(2) . . . . ?
C7 C1 C13 C5 138.4(2) . . . . ?
C7 C22 C23 C24 177.9(2) . . . . ?
C7 C22 C27 C26 -178.65(19) . . . . ?
C12 C2 C3 C4 0.23(16) . . . . ?
C12 C2 C3 C13 -89.59(16) . . . . ?
C12 C2 C14 O1 -124.2(3) . . . . ?
C12 C2 C14 O2 56.1(3) . . . . ?
C12 C4 C5 C6 0.13(15) . . . . ?
C12 C4 C5 C13 -90.35(16) . . . . ?
C12 C4 C5 C18 132.7(2) . . . . ?
C13 C1 C2 C3 0.46(16) . . . . ?
C13 C1 C2 C12 91.03(16) . . . . ?
C13 C1 C2 C14 -136.3(2) . . . . ?
C13 C1 C6 C5 -0.18(15) . . . . ?
C13 C1 C6 C12 -90.21(16) . . . . ?
C13 C1 C7 N1 59.6(3) . . . . ?
C13 C1 C7 C22 -66.7(3) . . . . ?
C13 C3 C4 C5 -0.37(16) . . . . ?
C13 C3 C4 C12 90.09(16) . . . . ?
C13 C5 C6 C1 0.18(16) . . . . ?
C13 C5 C6 C12 90.28(16) . . . . ?
C13 C5 C18 O5 -178.4(2) . . . . ?
C13 C5 C18 O6 1.1(4) . . . . ?
C14 C2 C3 C4 -136.8(2) . . . . ?
C14 C2 C3 C13 133.4(2) . . . . ?
C14 C2 C12 C4 138.2(2) . . . . ?
C14 C2 C12 C6 -131.9(2) . . . . ?
C16 O2 C14 O1 -2.8(3) . . . . ?
C16 O2 C14 C2 176.92(19) . . . . ?
C18 C5 C6 C1 139.8(2) . . . . ?
C18 C5 C6 C12 -130.1(2) . . . . ?
C18 C5 C13 C1 -138.0(2) . . . . ?
C18 C5 C13 C3 132.2(2) . . . . ?
C20 O5 C18 O6 0.3(3) . . . . ?
C20 O5 C18 C5 179.86(19) . . . . ?
C22 C23 C24 C25 1.3(3) . . . . ?
C23 C22 C27 C26 0.8(3) . . . . ?
C23 C24 C25 C26 -0.3(3) . . . . ?
C23 C24 C25 C28 178.0(2) . . . . ?
C24 C25 C26 C27 -0.4(3) . . . . ?
C24 C25 C28 O7 -163.4(3) . . . . ?
C24 C25 C28 O8 16.2(4) . . . . ?
C25 C26 C27 C22 0.1(3) . . . . ?
C26 C25 C28 O7 14.9(4) . . . . ?
C26 C25 C28 O8 -165.5(2) . . . . ?
C27 C22 C23 C24 -1.5(3) . . . . ?
C28 C25 C26 C27 -178.8(2) . . . . ?
C30 O8 C28 O7 -0.4(5) . . . . ?
C30 O8 C28 C25 180.0(3) . . . . ?
C32 S1 N1 C7 65.55(18) . . . . ?
C32 C33 C34 C35 0.5(3) . . . . ?
C33 C32 C37 C36 0.4(3) . . . . ?
C33 C34 C35 C36 0.8(3) . . . . ?
C33 C34 C35 C38 -178.0(2) . . . . ?
C34 C35 C36 C37 -1.6(3) . . . . ?
C35 C36 C37 C32 1.0(3) . . . . ?
C37 C32 C33 C34 -1.1(3) . . . . ?
C38 C35 C36 C37 177.3(2) . . . . ?
